data_7133545
loop_
_publ_author_name
'Patyk-Ka&#x17a;mierczak, Ewa'
'Ka&#x17a;mierczak, Micha&#x142;'

_publ_section_title
;
 Metal-free negative linear compressibility (NLC) material - the cocrystal
 of 1,2-bis(4-pyridyl)ethane and fumaric acid.
;
_journal_issue 75
_journal_name_full 'Chemical communications (Cambridge, England)'
_journal_page_first 10310
_journal_page_last 10313
_journal_paper_doi 10.1039/d4cc02183e
_journal_volume 60
_journal_year 2024
_chemical_formula_moiety 'C12 H12 N2, C4 H4 O4'
_chemical_formula_sum 'C16 H16 N2 O4'
_chemical_formula_weight 300.316
_chemical_name_systematic '1,2-bis(4-Pyridyl)ethane fumaric acid'
_space_group_crystal_system monoclinic
_space_group_IT_number 15
_space_group_name_Hall '-I 2ya'
_space_group_name_H-M_alt 'I 1 2/a 1'
_symmetry_Int_Tables_number 15
_atom_sites_solution_primary dual
_audit_creation_date 2024-06-12
_audit_creation_method
;
Olex2 1.5
(compiled 2024.02.16 svn.r378c4104 for OlexSys, GUI svn.r6928)
;
_audit_update_record
;
2024-06-12 deposited with the CCDC.	2024-08-08 downloaded from the CCDC.
;
_cell_angle_alpha 90
_cell_angle_beta 109.083(2)
_cell_angle_gamma 90
_cell_formula_units_Z 4
_cell_length_a 16.6937(2)
_cell_length_b 4.8165(1)
_cell_length_c 19.6871(3)
_cell_measurement_reflns_used 8603
_cell_measurement_temperature 298
_cell_measurement_theta_max 76.2350
_cell_measurement_theta_min 2.9980
_cell_volume 1495.96(5)
_computing_cell_refinement 'CrysAlisPro 1.171.41.93a (Rigaku OD, 2020)'
_computing_data_collection 'CrysAlisPro 1.171.41.93a (Rigaku OD, 2020)'
_computing_data_reduction 'CrysAlisPro 1.171.41.93a (Rigaku OD, 2020)'
_computing_molecular_graphics 'Olex2 1.5 (Dolomanov et al., 2009)'
_computing_publication_material 'Olex2 1.5 (Dolomanov et al., 2009)'
_computing_structure_refinement 'olex2.refine 1.5 (Bourhis et al., 2015)'
_computing_structure_solution 'SHELXT 2014/4 (Sheldrick, 2014)'
_diffrn_ambient_temperature 298
_diffrn_detector 'CCD plate'
_diffrn_detector_area_resol_mean 10.5384
_diffrn_detector_type Atlas
_diffrn_measured_fraction_theta_full 0.9985
_diffrn_measured_fraction_theta_max 0.9879
_diffrn_measurement_details
;
List of Runs (angles in degrees, time in seconds):

  # Type    Start    End  Width  t~exp~   \w     \q     \k     \f   Frames
#--------------------------------------------------------------------------
  1  \w   -116.00 -17.00   1.00    2.00    --  -41.23 -37.00   0.00   99
  2  \w   -114.00 -13.00   1.00    2.00    --  -41.23 -57.00 -60.00  101
  3  \w      6.00  97.00   1.00    2.00    --   41.23-125.00 -90.00   91
  4  \w     59.00 158.00   1.00    3.00    --  112.00  15.00-180.00   99
  5  \w     36.00 106.00   1.00    3.00    --  112.00 -77.00  90.00   70
  6  \w     40.00  71.00   1.00    3.00    --  112.00 -61.00 -30.00   31
  7  \w     86.00 158.00   1.00    3.00    --  112.00  45.00  60.00   72
  8  \w     59.00 158.00   1.00    3.00    --  112.00  15.00  90.00   99
  9  \w     36.00 109.00   1.00    3.00    --  112.00-111.00-180.00   73
 10  \w     84.00 158.00   1.00    3.00    --  112.00  30.00 -30.00   74
 11  \w     40.00  71.00   1.00    3.00    --  112.00 -61.00-150.00   31
 12  \w     86.00 158.00   1.00    3.00    --  112.00  45.00 -90.00   72
 13  \w     36.00 106.00   1.00    3.00    --  112.00 -77.00-180.00   70
 14  \w    -42.00  33.00   1.00    2.00    --  -41.23  37.00 -30.00   75
 15  \w   -114.00 -13.00   1.00    2.00    --  -41.23 -57.00  90.00  101
 16  \w   -114.00 -13.00   1.00    2.00    --  -41.23 -57.00-180.00  101
 17  \w    -33.00  42.00   1.00    2.00    --   41.23 -37.00  30.00   75
 18  \w     83.00 158.00   1.00    3.00    --  112.00  61.00-180.00   75
 19  \w     83.00 158.00   1.00    3.00    --  112.00  61.00-150.00   75
 20  \w     40.00  71.00   1.00    3.00    --  112.00 -61.00  30.00   31
 21  \w     40.00  71.00   1.00    3.00    --  112.00 -61.00-120.00   31
 22  \w     40.00  71.00   1.00    3.00    --  112.00 -61.00 -90.00   31
 23  \w     82.00 158.00   1.00    3.00    --  112.00  77.00 -30.00   76
 24  \w     40.00  71.00   1.00    3.00    --  112.00 -61.00   0.00   31
 25  \w     40.00  71.00   1.00    3.00    --  112.00 -61.00 -60.00   31
 26  \w    -26.00  39.00   1.00    2.00    --  -41.23  19.00  30.00   65
 27  \w   -114.00 -13.00   1.00    2.00    --  -41.23 -57.00   0.00  101
 28  \w   -114.00 -13.00   1.00    2.00    --  -41.23 -57.00-120.00  101
 29  \w      6.00  97.00   1.00    2.00    --   41.23-125.00-180.00   91
 30  \w     36.00 109.00   1.00    3.00    --  112.00-111.00  90.00   73
 31  \w     83.00 158.00   1.00    3.00    --  112.00  61.00  90.00   75
 32  \w     36.00 109.00   1.00    3.00    --  112.00-111.00   0.00   73
 33  \w     82.00 158.00   1.00    3.00    --  112.00  77.00   0.00   76
 34  \w     40.00  71.00   1.00    3.00    --  112.00 -61.00-180.00   31
 35  \w     83.00 158.00   1.00    3.00    --  112.00  61.00 150.00   75
 36  \w     83.00 158.00   1.00    3.00    --  112.00  61.00-120.00   75
 37  \w     82.00 158.00   1.00    3.00    --  112.00  77.00 -90.00   76
 38  \w    -99.00  -8.00   1.00    2.00    --  -41.23 128.00-111.00   91
 39  \w   -116.00 -17.00   1.00    2.00    --  -41.23 -37.00 -60.00   99
 40  \w     17.00 116.00   1.00    2.00    --   41.23  37.00-120.00   99
 41  \w    -39.00  26.00   1.00    2.00    --   41.23 -19.00-180.00   65
 42  \w     82.00 158.00   1.00    3.00    --  112.00  77.00 -60.00   76
 43  \w     36.00  97.00   1.00    3.00    --  112.00-111.00 -60.00   61
 44  \w     83.00 158.00   1.00    3.00    --  112.00  61.00 120.00   75
;
_diffrn_measurement_device 'four-circle diffractometer'
_diffrn_measurement_device_type 'SuperNova, Single source at offset/far, Atlas'
_diffrn_measurement_method '\w scans'
_diffrn_orient_matrix_type 'CrysAlisPro convention (1999,Acta A55,543-557)'
_diffrn_orient_matrix_UB_11 0.0204956000
_diffrn_orient_matrix_UB_12 -0.0324695000
_diffrn_orient_matrix_UB_13 -0.0704057000
_diffrn_orient_matrix_UB_21 -0.0950225000
_diffrn_orient_matrix_UB_22 0.0239634000
_diffrn_orient_matrix_UB_23 -0.0433923000
_diffrn_orient_matrix_UB_31 0.0092712000
_diffrn_orient_matrix_UB_32 0.3173348000
_diffrn_orient_matrix_UB_33 -0.0039146000
_diffrn_radiation_monochromator mirror
_diffrn_radiation_probe x-ray
_diffrn_radiation_type 'Cu K\a'
_diffrn_radiation_wavelength 1.54184
_diffrn_reflns_av_R_equivalents 0.0272
_diffrn_reflns_av_unetI/netI 0.0121
_diffrn_reflns_Laue_measured_fraction_full 0.9985
_diffrn_reflns_Laue_measured_fraction_max 0.9879
_diffrn_reflns_limit_h_max 21
_diffrn_reflns_limit_h_min -20
_diffrn_reflns_limit_k_max 5
_diffrn_reflns_limit_k_min -5
_diffrn_reflns_limit_l_max 24
_diffrn_reflns_limit_l_min -24
_diffrn_reflns_number 12205
_diffrn_reflns_point_group_measured_fraction_full 0.9985
_diffrn_reflns_point_group_measured_fraction_max 0.9879
_diffrn_reflns_theta_full 67.6840
_diffrn_reflns_theta_max 76.40
_diffrn_reflns_theta_min 4.75
_diffrn_source 'micro-focus sealed X-ray tube'
_diffrn_source_type 'SuperNova (Cu) X-ray Source'
_exptl_absorpt_coefficient_mu 0.805
_exptl_absorpt_correction_T_max 0.936
_exptl_absorpt_correction_T_min 0.799
_exptl_absorpt_correction_type analytical
_exptl_absorpt_process_details
;
CrysAlisPro 1.171.41.93a (Rigaku Oxford Diffraction, 2020)
Analytical numeric absorption correction using a multifaceted crystal
model based on expressions derived by R.C. Clark & J.S. Reid.
(Clark, R. C. & Reid, J. S. (1995). Acta Cryst. A51, 887-897)
Empirical absorption correction using spherical harmonics,
implemented in SCALE3 ABSPACK scaling algorithm.
;
_exptl_crystal_colour colourless
_exptl_crystal_colour_primary colourless
_exptl_crystal_density_diffrn 1.333
_exptl_crystal_description plate
_exptl_crystal_F_000 634.329
_exptl_crystal_size_max 0.462
_exptl_crystal_size_mid 0.165
_exptl_crystal_size_min 0.093
_refine_diff_density_max 0.1175
_refine_diff_density_min -0.1021
_refine_diff_density_rms 0.0188
_refine_ls_d_res_high 0.7932
_refine_ls_d_res_low 9.3026
_refine_ls_extinction_coef 0.0044(3)
_refine_ls_extinction_expression Fc^*^=kFc[1+0.001xFc^2^\l^3^/sin(2\q)]^-1/4^
_refine_ls_goodness_of_fit_ref 1.0766
_refine_ls_hydrogen_treatment refall
_refine_ls_matrix_type full
_refine_ls_number_constraints 0
_refine_ls_number_parameters 173
_refine_ls_number_reflns 1548
_refine_ls_number_restraints 0
_refine_ls_restrained_S_all 1.0766
_refine_ls_R_factor_all 0.0214
_refine_ls_R_factor_gt 0.0192
_refine_ls_shift/su_max 0.0004
_refine_ls_shift/su_mean 0.0000
_refine_ls_structure_factor_coef Fsqd
_refine_ls_weighting_details 'w=1/[\s^2^(Fo^2^)+(0.0264P)^2^+0.1012P] where P=(Fo^2^+2Fc^2^)/3'
_refine_ls_weighting_scheme calc
_refine_ls_wR_factor_gt 0.0497
_refine_ls_wR_factor_ref 0.0517
_reflns_Friedel_coverage 0.0
_reflns_limit_h_max 20
_reflns_limit_h_min 0
_reflns_limit_k_max 5
_reflns_limit_k_min 0
_reflns_limit_l_max 22
_reflns_limit_l_min -24
_reflns_number_gt 1421
_reflns_number_total 1548
_reflns_threshold_expression I>=2u(I)
_cod_data_source_file d4cc02183e3.cif
_cod_data_source_block ETYFUM
_cod_depositor_comments 'Adding full bibliography for 7133545--7133558.cif.'
_cod_database_code 7133545
_chemical_oxdiff_formula 'C12 H12 N2, C4 H4 O4'
_olex2_refinement_description
;
;
_ins_header
;
TITL ETYFUM in I2/a 
REM I2/a (#15 in standard setting)
CELL 1.54184  16.693694   4.816505  19.687145  90.0000 109.0830  90.0000
ZERR    4.00   0.000218   0.000068   0.000263   0.0000   0.0015   0.0000
LATT  2
SYMM -x+1/2, y,-z 
SFAC C H N O
UNIT 64.00 64.00 8.00 16.00
SIZE 0.09 0.17 0.46
TREF
HKLF 4
END
;
_olex2_submission_special_instructions 'No special instructions were received'
_oxdiff_exptl_absorpt_empirical_details
;
Empirical correction (ABSPACK) includes:
- Absorption correction using spherical harmonics
- Frame scaling
;
_oxdiff_exptl_absorpt_empirical_full_max 1.491
_oxdiff_exptl_absorpt_empirical_full_min 0.685

loop_
_space_group_symop_id
_space_group_symop_operation_xyz
1 x,y,z
2 -x+1/2,y,-z
3 -x,-y,-z
4 x-1/2,-y,z
5 x+1/2,y+1/2,z+1/2
6 -x+1,y+1/2,-z+1/2
7 -x+1/2,-y+1/2,-z+1/2
8 x,-y+1/2,z+1/2

loop_
_atom_site_label
_atom_site_type_symbol
_atom_site_fract_x
_atom_site_fract_y
_atom_site_fract_z
_atom_site_U_iso_or_equiv
_atom_site_adp_type
_atom_site_occupancy
_atom_site_refinement_flags_posn
C1 C 0.15778(4) 0.41509(15) 0.41465(3) 0.04321(18) Uani 1.000000 .
C2 C 0.13011(4) 0.21666(15) 0.45292(3) 0.04320(18) Uani 1.000000 .
C3 C 0.04569(4) 0.13494(13) 0.42889(3) 0.03426(16) Uani 1.000000 .
C4 C -0.00742(4) 0.25777(14) 0.36656(3) 0.03931(17) Uani 1.000000 .
C5 C 0.02536(4) 0.45334(14) 0.33119(3) 0.03973(17) Uani 1.000000 .
C6 C 0.01259(5) -0.07077(15) 0.47051(4) 0.04155(17) Uani 1.000000 .
N1 N 0.10646(3) 0.53080(12) 0.35483(3) 0.03776(15) Uani 1.000000 .
C7 C 0.24097(4) 0.98122(14) 0.31998(3) 0.03648(16) Uani 1.000000 .
C8 C 0.27168(4) 1.20208(14) 0.28171(3) 0.03950(16) Uani 1.000000 .
O1 O 0.16405(3) 0.89669(11) 0.28659(3) 0.04614(15) Uani 1.000000 .
O2 O 0.28567(3) 0.89200(11) 0.37768(2) 0.05338(17) Uani 1.000000 .
H1 H 0.2237(5) 0.487(2) 0.4317(5) 0.074(3) Uani 1.000000 .
H5 H -0.0142(5) 0.553(2) 0.2818(4) 0.070(3) Uani 1.000000 .
H4 H -0.0739(5) 0.204(2) 0.3457(4) 0.070(3) Uani 1.000000 .
H2 H 0.1742(5) 0.125(2) 0.5013(4) 0.075(3) Uani 1.000000 .
H6A H 0.0625(7) -0.225(2) 0.4954(5) 0.082(3) Uani 1.000000 .
H6B H -0.0409(7) -0.183(2) 0.4345(5) 0.085(3) Uani 1.000000 .
H8 H 0.3344(5) 1.277(2) 0.3101(4) 0.083(3) Uani 1.000000 .
H1A H 0.1439(6) 0.746(2) 0.3181(5) 0.063(3) Uani 1.000000 .

loop_
_atom_site_aniso_label
_atom_site_aniso_U_11
_atom_site_aniso_U_22
_atom_site_aniso_U_33
_atom_site_aniso_U_12
_atom_site_aniso_U_13
_atom_site_aniso_U_23
C1 0.0317(3) 0.0532(4) 0.0438(3) -0.0065(3) 0.0112(3) 0.0129(3)
C2 0.0362(3) 0.0518(4) 0.0403(3) -0.0032(3) 0.0107(3) 0.0149(3)
C3 0.0390(3) 0.0343(3) 0.0338(3) -0.0046(2) 0.0179(2) 0.0024(2)
C4 0.0345(3) 0.0455(4) 0.0376(3) -0.0094(3) 0.0112(2) 0.0052(3)
C5 0.0367(3) 0.0463(4) 0.0342(3) -0.0072(3) 0.0088(2) 0.0086(3)
C6 0.0557(4) 0.0330(4) 0.0440(4) -0.0075(3) 0.0273(3) 0.0029(3)
N1 0.0367(3) 0.0419(3) 0.0366(3) -0.0068(2) 0.0146(2) 0.0074(2)
C7 0.0337(3) 0.0415(4) 0.0336(3) -0.0047(2) 0.0101(2) 0.0060(3)
C8 0.0334(3) 0.0424(4) 0.0423(3) -0.0099(3) 0.0118(2) 0.0056(3)
O1 0.0372(2) 0.0544(3) 0.0419(3) -0.0131(2) 0.00631(19) 0.0150(2)
O2 0.0434(3) 0.0673(4) 0.0419(3) -0.0093(2) 0.0036(2) 0.0183(2)
H1 0.035(5) 0.096(7) 0.083(6) -0.021(5) 0.009(4) 0.018(6)
H5 0.055(5) 0.089(7) 0.050(5) -0.005(5) -0.004(4) 0.028(5)
H4 0.040(5) 0.094(7) 0.070(6) -0.021(5) 0.007(4) 0.015(5)
H2 0.053(5) 0.090(7) 0.072(6) 0.004(5) 0.005(5) 0.038(5)
H6A 0.111(8) 0.062(7) 0.107(8) 0.023(6) 0.081(7) 0.034(6)
H6B 0.129(9) 0.081(7) 0.061(6) -0.060(7) 0.052(6) -0.030(6)
H8 0.069(6) 0.103(8) 0.058(6) -0.031(6) -0.004(5) 0.036(6)
H1A 0.062(7) 0.056(8) 0.069(7) 0.005(6) 0.022(6) 0.005(7)

loop_
_atom_type_symbol
_atom_type_scat_dispersion_real
_atom_type_scat_dispersion_imag
_atom_type_scat_Cromer_Mann_a1
_atom_type_scat_Cromer_Mann_a2
_atom_type_scat_Cromer_Mann_a3
_atom_type_scat_Cromer_Mann_a4
_atom_type_scat_Cromer_Mann_b1
_atom_type_scat_Cromer_Mann_b2
_atom_type_scat_Cromer_Mann_b3
_atom_type_scat_Cromer_Mann_b4
_atom_type_scat_Cromer_Mann_c
_atom_type_scat_source
_atom_type_scat_dispersion_source
C 0.01788 0.00908 2.31000 1.02000 1.58860 0.86500 20.84390 10.20750 0.56870 51.65120 0.21560 'International Tables Volume C Table 6.1.1.4 (pp. 500-502)' 'Brennan, Cowan, Rev. Sci. Instrum., 1992, 63, 850'
H 0.00000 0.00000 0.49300 0.32291 0.14019 0.04081 10.51090 26.12570 3.14236 57.79970 0.00304 'International Tables Volume C Table 6.1.1.4 (pp. 500-502)' 'Brennan, Cowan, Rev. Sci. Instrum., 1992, 63, 850'
N 0.03110 0.01806 12.21260 3.13220 2.01250 1.16630 0.00570 9.89330 28.99750 0.58260 -11.52900 'International Tables Volume C Table 6.1.1.4 (pp. 500-502)' 'Brennan, Cowan, Rev. Sci. Instrum., 1992, 63, 850'
O 0.04960 0.03234 3.04850 2.28680 1.54630 0.86700 13.27710 5.70110 0.32390 32.90890 0.25080 'International Tables Volume C Table 6.1.1.4 (pp. 500-502)' 'Brennan, Cowan, Rev. Sci. Instrum., 1992, 63, 850'

loop_
_exptl_crystal_face_index_h
_exptl_crystal_face_index_k
_exptl_crystal_face_index_l
_exptl_crystal_face_perp_dist
0 3 -2 0.1155
-8 0 -6 0.0559
8 0 6 0.1037
1 3 -1 0.1218
-7 1 11 0.0330
7 -1 -10 0.0547
-2 -3 2 0.3232

loop_
_geom_angle_atom_site_label_1
_geom_angle_atom_site_label_2
_geom_angle_atom_site_label_3
_geom_angle
_geom_angle_site_symmetry_1
_geom_angle_site_symmetry_3
_geom_angle_publ_flag
N1 C1 C2 122.48(6) . . ?
H1 C1 C2 122.1(5) . . ?
H1 C1 N1 115.5(5) . . ?
C3 C2 C1 119.44(6) . . ?
H2 C2 C1 120.2(5) . . ?
H2 C2 C3 120.3(5) . . ?
C4 C3 C2 117.63(5) . . ?
C6 C3 C2 120.97(6) . . ?
C6 C3 C4 121.36(6) . . ?
C5 C4 C3 119.36(6) . . ?
H4 C4 C3 120.9(4) . . ?
H4 C4 C5 119.8(4) . . ?
N1 C5 C4 122.52(6) . . ?
H5 C5 C4 121.5(4) . . ?
H5 C5 N1 116.0(4) . . ?
C6 C6 C3 111.35(7) 3_556 . ?
H6A C6 C3 109.2(4) . . ?
H6B C6 C3 110.0(5) . . ?
H6B C6 H6A 107.1(8) . . ?
C5 N1 C1 118.56(5) . . ?
O1 C7 C8 114.46(5) . . ?
O2 C7 C8 121.19(5) . . ?
O2 C7 O1 124.35(6) . . ?
C8 C8 C7 124.18(8) 7_575 . ?
H8 C8 C7 114.6(4) . . ?
H1A O1 C7 111.2(5) . . ?

loop_
_geom_bond_atom_site_label_1
_geom_bond_atom_site_label_2
_geom_bond_distance
_geom_bond_site_symmetry_2
_geom_bond_publ_flag
C1 C2 1.3863(9) . ?
C1 N1 1.3312(8) . ?
C1 H1 1.097(7) . ?
C2 C3 1.3888(8) . ?
C2 H2 1.088(8) . ?
C3 C4 1.3894(8) . ?
C3 C6 1.5016(8) . ?
C4 C5 1.3859(8) . ?
C4 H4 1.082(7) . ?
C5 N1 1.3330(7) . ?
C5 H5 1.090(7) . ?
C6 C6 1.5194(13) 3_556 ?
C6 H6A 1.105(10) . ?
C6 H6B 1.085(9) . ?
C7 C8 1.4882(8) . ?
C7 O1 1.3018(7) . ?
C7 O2 1.2156(7) . ?
C8 C8 1.3058(12) 7_575 ?
C8 H8 1.076(8) . ?
O1 H1A 1.079(12) . ?

loop_
_geom_torsion_atom_site_label_1
_geom_torsion_atom_site_label_2
_geom_torsion_atom_site_label_3
_geom_torsion_atom_site_label_4
_geom_torsion
_geom_torsion_site_symmetry_1
_geom_torsion_site_symmetry_2
_geom_torsion_site_symmetry_3
_geom_torsion_site_symmetry_4
_geom_torsion_publ_flag
C1 C2 C3 C4 0.21(8) . . . . ?
C1 C2 C3 C6 -177.49(6) . . . . ?
C1 N1 C5 C4 0.11(7) . . . . ?
C2 C3 C4 C5 0.19(7) . . . . ?
C2 C3 C6 C6 84.86(8) . . . 3_556 ?
C3 C4 C5 N1 -0.37(7) . . . . ?
C3 C6 C6 C3 -180.00(8) . . 3_556 3_556 ?
C7 C8 C8 C7 180.00(9) . . 7_575 7_575 ?

loop_
_exptl_oxdiff_crystal_face_indexfrac_h
_exptl_oxdiff_crystal_face_indexfrac_k
_exptl_oxdiff_crystal_face_indexfrac_l
_exptl_oxdiff_crystal_face_x
_exptl_oxdiff_crystal_face_y
_exptl_oxdiff_crystal_face_z
-0.2232 3.0713 -2.1527 0.0473 0.1882 0.9810
-7.5922 0.2403 -5.6399 0.2337 0.9719 0.0279
7.5011 -0.4059 5.6814 -0.2331 -0.9690 -0.0815
1.3905 3.0943 -1.2798 0.0181 -0.0024 0.9998
-7.4375 0.5531 11.2819 -0.9647 0.2304 0.0624
7.3616 -0.6011 -10.3598 0.8998 -0.2644 -0.0819
-1.7241 -3.0727 1.7838 -0.0612 0.0128 -0.9980
